data_7017423
loop_
_publ_author_name
'Garden, Jennifer A.'
'Kennedy, Alan R.'
'Mulvey, Robert E.'
'Robertson, Stuart D.'

_publ_section_title
;
 Neutral zinc, lower-order zincate and higher-order zincate derivatives of
 pyrrole: synthesis and structural characterisation of zinc complexes with
 one, two, three or four pyrrolyl ligands.
;
_journal_issue 44
_journal_name_full 'Dalton transactions (Cambridge, England : 2003)'
_journal_page_first 11945
_journal_page_last 11954
_journal_paper_doi 10.1039/c1dt11430a
_journal_volume 40
_journal_year 2011
_chemical_formula_moiety 'C24 H36 N3 Na O3 Zn'
_chemical_formula_sum 'C24 H36 N3 Na O3 Zn'
_chemical_formula_weight 502.92
_chemical_name_systematic
;
?
;
_space_group_IT_number 2
_symmetry_cell_setting triclinic
_symmetry_space_group_name_Hall '-P 1'
_symmetry_space_group_name_H-M 'P -1'
_atom_sites_solution_hydrogens geom
_atom_sites_solution_primary direct
_atom_sites_solution_secondary difmap
_audit_creation_method SHELXL-97
_cell_angle_alpha 94.178(2)
_cell_angle_beta 104.038(2)
_cell_angle_gamma 95.994(2)
_cell_formula_units_Z 2
_cell_length_a 8.3429(2)
_cell_length_b 11.0909(3)
_cell_length_c 14.1002(3)
_cell_measurement_reflns_used 6835
_cell_measurement_temperature 123(2)
_cell_measurement_theta_max 30.1203
_cell_measurement_theta_min 3.2484
_cell_volume 1252.28(5)
_computing_cell_refinement
;
CrysAlisPro, Oxford Diffraction Ltd.,
Version 1.171.34.40 (release 27-08-2010 CrysAlis171 .NET)
(compiled Aug 27 2010,11:50:40)
;
_computing_data_collection
;
CrysAlisPro, Oxford Diffraction Ltd.,
Version 1.171.34.40 (release 27-08-2010 CrysAlis171 .NET)
(compiled Aug 27 2010,11:50:40)
;
_computing_data_reduction
;
CrysAlisPro, Oxford Diffraction Ltd.,
Version 1.171.34.40 (release 27-08-2010 CrysAlis171 .NET)
(compiled Aug 27 2010,11:50:40)
;
_computing_structure_refinement 'SHELXL-97 (Sheldrick, 1997)'
_computing_structure_solution 'SHELXS-97 (Sheldrick, 1990)'
_diffrn_ambient_temperature 123(2)
_diffrn_measured_fraction_theta_full 0.998
_diffrn_measured_fraction_theta_max 0.888
_diffrn_measurement_device_type 'Xcalibur, Eos'
_diffrn_radiation_monochromator graphite
_diffrn_radiation_source 'fine-focus sealed tube'
_diffrn_radiation_type MoK\a
_diffrn_radiation_wavelength 0.71073
_diffrn_reflns_av_R_equivalents 0.0303
_diffrn_reflns_av_sigmaI/netI 0.0467
_diffrn_reflns_limit_h_max 11
_diffrn_reflns_limit_h_min -10
_diffrn_reflns_limit_k_max 14
_diffrn_reflns_limit_k_min -14
_diffrn_reflns_limit_l_max 19
_diffrn_reflns_limit_l_min -19
_diffrn_reflns_number 14316
_diffrn_reflns_theta_full 27.50
_diffrn_reflns_theta_max 30.19
_diffrn_reflns_theta_min 3.25
_exptl_absorpt_coefficient_mu 1.027
_exptl_absorpt_correction_T_max 1.00000
_exptl_absorpt_correction_T_min 0.75096
_exptl_absorpt_correction_type multi-scan
_exptl_absorpt_process_details
;
CrysAlisPro, Oxford Diffraction Ltd.,
Version 1.171.34.40 (release 27-08-2010 CrysAlis171 .NET)
(compiled Aug 27 2010,11:50:40)
Empirical absorption correction using spherical harmonics,
implemented in SCALE3 ABSPACK scaling algorithm.
;
_exptl_crystal_colour colourless
_exptl_crystal_density_diffrn 1.334
_exptl_crystal_density_method 'not measured'
_exptl_crystal_description brick
_exptl_crystal_F_000 532
_exptl_crystal_size_max 0.14
_exptl_crystal_size_mid 0.10
_exptl_crystal_size_min 0.04
_refine_diff_density_max 0.544
_refine_diff_density_min -0.268
_refine_diff_density_rms 0.063
_refine_ls_extinction_method none
_refine_ls_goodness_of_fit_ref 1.037
_refine_ls_hydrogen_treatment constr
_refine_ls_matrix_type full
_refine_ls_number_parameters 289
_refine_ls_number_reflns 6611
_refine_ls_number_restraints 0
_refine_ls_restrained_S_all 1.037
_refine_ls_R_factor_all 0.0507
_refine_ls_R_factor_gt 0.0364
_refine_ls_shift/su_max 0.001
_refine_ls_shift/su_mean 0.000
_refine_ls_structure_factor_coef Fsqd
_refine_ls_weighting_details 'calc w=1/[\s^2^(Fo^2^)+(0.0336P)^2^+0.2404P] where P=(Fo^2^+2Fc^2^)/3'
_refine_ls_weighting_scheme calc
_refine_ls_wR_factor_gt 0.0763
_refine_ls_wR_factor_ref 0.0822
_reflns_number_gt 5404
_reflns_number_total 6611
_reflns_threshold_expression >2sigma(I)
_cod_data_source_file c1dt11430a.txt
_cod_data_source_block srjg1102
_cod_original_sg_symbol_H-M P-1
_cod_database_code 7017423

loop_
_symmetry_equiv_pos_as_xyz
'x, y, z'
'-x, -y, -z'

loop_
_atom_site_label
_atom_site_type_symbol
_atom_site_fract_x
_atom_site_fract_y
_atom_site_fract_z
_atom_site_U_iso_or_equiv
_atom_site_adp_type
_atom_site_occupancy
_atom_site_symmetry_multiplicity
_atom_site_calc_flag
_atom_site_refinement_flags
Zn1 Zn -0.15580(2) 0.639457(19) 0.232632(13) 0.02016(7) Uani 1 1 d .
Na1 Na 0.45930(8) 0.73424(7) 0.38693(5) 0.02393(16) Uani 1 1 d .
O1 O -0.11792(14) 0.45940(11) 0.18553(8) 0.0223(3) Uani 1 1 d .
C1 C -0.2440(2) 0.35620(18) 0.17970(14) 0.0291(4) Uani 1 1 d .
H1A H -0.3564 0.3825 0.1658 0.035 Uiso 1 1 calc R
H1B H -0.2240 0.3184 0.2423 0.035 Uiso 1 1 calc R
C2 C -0.2290(3) 0.26676(19) 0.09646(14) 0.0325(4) Uani 1 1 d .
H2A H -0.1505 0.2082 0.1208 0.039 Uiso 1 1 calc R
H2B H -0.3386 0.2212 0.0620 0.039 Uiso 1 1 calc R
C3 C -0.1627(2) 0.34940(18) 0.03019(13) 0.0282(4) Uani 1 1 d .
H3A H -0.1059 0.3045 -0.0125 0.034 Uiso 1 1 calc R
H3B H -0.2527 0.3881 -0.0112 0.034 Uiso 1 1 calc R
C4 C -0.0419(2) 0.44180(19) 0.10361(13) 0.0293(4) Uani 1 1 d .
H4A H 0.0670 0.4112 0.1255 0.035 Uiso 1 1 calc R
H4B H -0.0249 0.5193 0.0746 0.035 Uiso 1 1 calc R
N2 N -0.35420(17) 0.59139(14) 0.27977(10) 0.0215(3) Uani 1 1 d .
C5 C -0.3559(2) 0.53630(17) 0.36347(12) 0.0225(4) Uani 1 1 d .
H5A H -0.2600 0.5306 0.4147 0.027 Uiso 1 1 calc R
C6 C -0.5161(2) 0.49031(18) 0.36303(14) 0.0289(4) Uani 1 1 d .
H6A H -0.5502 0.4485 0.4127 0.035 Uiso 1 1 calc R
C7 C -0.6192(2) 0.5176(2) 0.27422(14) 0.0325(5) Uani 1 1 d .
H7A H -0.7367 0.4980 0.2523 0.039 Uiso 1 1 calc R
C8 C -0.5168(2) 0.57795(19) 0.22559(13) 0.0279(4) Uani 1 1 d .
H8A H -0.5534 0.6065 0.1630 0.033 Uiso 1 1 calc R
N3 N -0.18862(18) 0.71847(14) 0.11143(10) 0.0230(3) Uani 1 1 d .
C9 C -0.3004(2) 0.67483(18) 0.02406(12) 0.0257(4) Uani 1 1 d .
H9A H -0.3754 0.6018 0.0141 0.031 Uiso 1 1 calc R
C10 C -0.2890(2) 0.75151(19) -0.04703(13) 0.0281(4) Uani 1 1 d .
H10A H -0.3527 0.7414 -0.1134 0.034 Uiso 1 1 calc R
C11 C -0.1647(2) 0.8475(2) -0.00219(13) 0.0295(4) Uani 1 1 d .
H11A H -0.1277 0.9154 -0.0322 0.035 Uiso 1 1 calc R
C12 C -0.1068(2) 0.82423(18) 0.09398(13) 0.0258(4) Uani 1 1 d .
H12A H -0.0216 0.8749 0.1416 0.031 Uiso 1 1 calc R
N4 N 0.03988(17) 0.69894(14) 0.34067(10) 0.0202(3) Uani 1 1 d .
C13 C 0.1042(2) 0.63655(17) 0.41878(12) 0.0226(4) Uani 1 1 d .
H13A H 0.0753 0.5521 0.4222 0.027 Uiso 1 1 calc R
C14 C 0.2167(2) 0.71338(18) 0.49162(12) 0.0237(4) Uani 1 1 d .
H14A H 0.2780 0.6922 0.5528 0.028 Uiso 1 1 calc R
C15 C 0.2227(2) 0.83003(18) 0.45718(12) 0.0237(4) Uani 1 1 d .
H15A H 0.2885 0.9028 0.4906 0.028 Uiso 1 1 calc R
C16 C 0.1135(2) 0.81664(17) 0.36523(13) 0.0229(4) Uani 1 1 d .
H16A H 0.0924 0.8807 0.3245 0.027 Uiso 1 1 calc R
O9 O 0.66832(15) 0.81406(14) 0.52567(9) 0.0311(3) Uani 1 1 d .
C33 C 0.6528(2) 0.84665(19) 0.62363(12) 0.0280(4) Uani 1 1 d .
H33A H 0.5570 0.7957 0.6364 0.034 Uiso 1 1 calc R
H33B H 0.6351 0.9333 0.6317 0.034 Uiso 1 1 calc R
C34 C 0.8142(2) 0.8250(2) 0.69424(14) 0.0341(5) Uani 1 1 d .
H34A H 0.7926 0.7654 0.7400 0.041 Uiso 1 1 calc R
H34B H 0.8727 0.9020 0.7329 0.041 Uiso 1 1 calc R
C35 C 0.9161(3) 0.7751(2) 0.62755(15) 0.0412(5) Uani 1 1 d .
H35A H 1.0356 0.8072 0.6522 0.049 Uiso 1 1 calc R
H35B H 0.9041 0.6849 0.6223 0.049 Uiso 1 1 calc R
C36 C 0.8432(2) 0.8195(2) 0.53158(14) 0.0324(5) Uani 1 1 d .
H36A H 0.8923 0.9041 0.5291 0.039 Uiso 1 1 calc R
H36B H 0.8629 0.7668 0.4768 0.039 Uiso 1 1 calc R
O10 O 0.49906(15) 0.88527(13) 0.28879(9) 0.0278(3) Uani 1 1 d .
C37 C 0.6655(2) 0.9397(2) 0.29401(13) 0.0308(4) Uani 1 1 d .
H37A H 0.7377 0.8761 0.2867 0.037 Uiso 1 1 calc R
H37B H 0.7138 0.9893 0.3578 0.037 Uiso 1 1 calc R
C38 C 0.6503(3) 1.0187(2) 0.21079(15) 0.0384(5) Uani 1 1 d .
H38A H 0.7542 1.0285 0.1884 0.046 Uiso 1 1 calc R
H38B H 0.6220 1.1000 0.2296 0.046 Uiso 1 1 calc R
C39 C 0.5084(3) 0.9456(2) 0.13271(14) 0.0387(5) Uani 1 1 d .
H39A H 0.4529 0.9982 0.0843 0.046 Uiso 1 1 calc R
H39B H 0.5479 0.8786 0.0978 0.046 Uiso 1 1 calc R
C40 C 0.3936(2) 0.8970(2) 0.19308(13) 0.0323(4) Uani 1 1 d .
H40A H 0.3119 0.9541 0.1985 0.039 Uiso 1 1 calc R
H40B H 0.3323 0.8169 0.1623 0.039 Uiso 1 1 calc R

loop_
_atom_site_aniso_label
_atom_site_aniso_U_11
_atom_site_aniso_U_22
_atom_site_aniso_U_33
_atom_site_aniso_U_23
_atom_site_aniso_U_13
_atom_site_aniso_U_12
Zn1 0.02331(11) 0.01981(12) 0.01742(10) 0.00200(7) 0.00519(7) 0.00283(8)
Na1 0.0265(4) 0.0256(4) 0.0204(3) 0.0016(3) 0.0073(3) 0.0041(3)
O1 0.0255(6) 0.0204(7) 0.0210(6) -0.0009(5) 0.0075(5) 0.0013(5)
C1 0.0351(10) 0.0206(10) 0.0324(10) 0.0030(8) 0.0124(8) -0.0021(8)
C2 0.0378(11) 0.0222(11) 0.0365(10) -0.0027(8) 0.0113(9) -0.0016(8)
C3 0.0335(10) 0.0264(11) 0.0231(9) -0.0027(7) 0.0060(7) 0.0029(8)
C4 0.0287(9) 0.0286(11) 0.0316(9) -0.0057(8) 0.0139(8) -0.0007(8)
N2 0.0214(7) 0.0250(9) 0.0182(7) 0.0016(6) 0.0041(5) 0.0057(6)
C5 0.0249(9) 0.0225(10) 0.0204(8) 0.0029(7) 0.0049(7) 0.0054(7)
C6 0.0314(10) 0.0250(11) 0.0319(9) 0.0004(8) 0.0135(8) -0.0003(8)
C7 0.0206(9) 0.0393(13) 0.0331(10) -0.0118(9) 0.0039(7) 0.0009(8)
C8 0.0251(9) 0.0363(12) 0.0195(8) -0.0043(8) -0.0002(7) 0.0099(8)
N3 0.0264(7) 0.0230(9) 0.0202(7) 0.0035(6) 0.0061(6) 0.0037(6)
C9 0.0277(9) 0.0250(10) 0.0221(8) 0.0014(7) 0.0030(7) 0.0018(8)
C10 0.0270(9) 0.0386(12) 0.0201(8) 0.0065(8) 0.0056(7) 0.0089(8)
C11 0.0291(10) 0.0337(12) 0.0292(9) 0.0124(8) 0.0105(8) 0.0055(8)
C12 0.0264(9) 0.0242(10) 0.0267(9) 0.0032(7) 0.0068(7) 0.0017(8)
N4 0.0214(7) 0.0185(8) 0.0213(7) 0.0023(6) 0.0064(6) 0.0031(6)
C13 0.0209(8) 0.0223(10) 0.0270(9) 0.0050(7) 0.0089(7) 0.0051(7)
C14 0.0190(8) 0.0312(11) 0.0218(8) 0.0044(7) 0.0053(7) 0.0057(7)
C15 0.0222(8) 0.0243(10) 0.0238(8) -0.0019(7) 0.0062(7) 0.0016(7)
C16 0.0240(8) 0.0204(10) 0.0253(8) 0.0038(7) 0.0078(7) 0.0031(7)
O9 0.0217(6) 0.0480(9) 0.0223(6) -0.0076(6) 0.0059(5) 0.0047(6)
C33 0.0290(9) 0.0323(11) 0.0237(9) -0.0043(8) 0.0105(7) 0.0032(8)
C34 0.0370(11) 0.0407(13) 0.0248(9) 0.0035(9) 0.0071(8) 0.0073(9)
C35 0.0346(11) 0.0521(16) 0.0399(11) 0.0053(10) 0.0092(9) 0.0186(11)
C36 0.0256(9) 0.0430(13) 0.0299(10) -0.0019(9) 0.0108(8) 0.0045(9)
O10 0.0296(7) 0.0313(8) 0.0240(6) 0.0074(5) 0.0084(5) 0.0040(6)
C37 0.0327(10) 0.0315(12) 0.0268(9) -0.0002(8) 0.0081(8) -0.0011(9)
C38 0.0510(13) 0.0260(12) 0.0462(12) 0.0083(9) 0.0265(10) 0.0044(10)
C39 0.0507(13) 0.0482(15) 0.0243(9) 0.0097(9) 0.0140(9) 0.0235(11)
C40 0.0321(10) 0.0371(12) 0.0268(9) 0.0038(8) 0.0030(8) 0.0102(9)

loop_
_atom_type_symbol
_atom_type_description
_atom_type_scat_dispersion_real
_atom_type_scat_dispersion_imag
_atom_type_scat_source
C C 0.0033 0.0016 'International Tables Vol C Tables 4.2.6.8 and 6.1.1.4'
H H 0.0000 0.0000 'International Tables Vol C Tables 4.2.6.8 and 6.1.1.4'
N N 0.0061 0.0033 'International Tables Vol C Tables 4.2.6.8 and 6.1.1.4'
Zn Zn 0.2839 1.4301 'International Tables Vol C Tables 4.2.6.8 and 6.1.1.4'
Na Na 0.0362 0.0249 'International Tables Vol C Tables 4.2.6.8 and 6.1.1.4'
O O 0.0106 0.0060 'International Tables Vol C Tables 4.2.6.8 and 6.1.1.4'

loop_
_geom_angle_atom_site_label_1
_geom_angle_atom_site_label_2
_geom_angle_atom_site_label_3
_geom_angle
_geom_angle_site_symmetry_1
_geom_angle_site_symmetry_3
N3 Zn1 N4 118.76(6) . .
N3 Zn1 N2 117.39(6) . .
N4 Zn1 N2 112.27(6) . .
N3 Zn1 O1 102.56(6) . .
N4 Zn1 O1 105.15(5) . .
N2 Zn1 O1 96.48(5) . .
O10 Na1 O9 97.55(6) . .
O10 Na1 C15 96.44(6) . .
O9 Na1 C15 92.50(5) . .
O10 Na1 C7 108.61(6) . 1_655
O9 Na1 C7 134.90(6) . 1_655
C15 Na1 C7 119.27(6) . 1_655
O10 Na1 C6 130.41(6) . 1_655
O9 Na1 C6 106.13(6) . 1_655
C15 Na1 C6 124.61(6) . 1_655
C7 Na1 C6 29.99(6) 1_655 1_655
O10 Na1 C14 125.86(6) . .
O9 Na1 C14 93.05(5) . .
C15 Na1 C14 29.92(6) . .
C7 Na1 C14 99.95(6) 1_655 .
C6 Na1 C14 96.09(6) 1_655 .
O10 Na1 C8 83.89(6) . 1_655
O9 Na1 C8 128.45(5) . 1_655
C15 Na1 C8 138.80(6) . 1_655
C7 Na1 C8 28.64(6) 1_655 1_655
C6 Na1 C8 47.30(6) 1_655 1_655
C14 Na1 C8 127.43(6) . 1_655
O10 Na1 C5 112.77(5) . 1_655
O9 Na1 C5 89.16(5) . 1_655
C15 Na1 C5 150.26(6) . 1_655
C7 Na1 C5 47.18(5) 1_655 1_655
C6 Na1 C5 28.43(5) 1_655 1_655
C14 Na1 C5 120.34(6) . 1_655
C8 Na1 C5 45.38(5) 1_655 1_655
O10 Na1 N2 86.54(5) . 1_655
O9 Na1 N2 100.82(5) . 1_655
C15 Na1 N2 165.87(6) . 1_655
C7 Na1 N2 47.10(5) 1_655 1_655
C6 Na1 N2 46.95(5) 1_655 1_655
C14 Na1 N2 142.80(6) . 1_655
C8 Na1 N2 27.62(4) 1_655 1_655
C5 Na1 N2 27.43(4) 1_655 1_655
O10 Na1 C16 84.66(5) . .
O9 Na1 C16 117.80(5) . .
C15 Na1 C16 26.70(5) . .
C7 Na1 C16 101.03(6) 1_655 .
C6 Na1 C16 118.86(6) 1_655 .
C14 Na1 C16 44.56(5) . .
C8 Na1 C16 113.65(5) 1_655 .
C5 Na1 C16 146.48(6) 1_655 .
N2 Na1 C16 141.16(5) 1_655 .
C1 O1 C4 108.53(13) . .
C1 O1 Zn1 120.88(10) . .
C4 O1 Zn1 118.99(11) . .
O1 C1 C2 105.92(15) . .
O1 C1 H1A 110.6 . .
C2 C1 H1A 110.6 . .
O1 C1 H1B 110.6 . .
C2 C1 H1B 110.6 . .
H1A C1 H1B 108.7 . .
C3 C2 C1 102.54(16) . .
C3 C2 H2A 111.3 . .
C1 C2 H2A 111.3 . .
C3 C2 H2B 111.3 . .
C1 C2 H2B 111.3 . .
H2A C2 H2B 109.2 . .
C4 C3 C2 101.76(15) . .
C4 C3 H3A 111.4 . .
C2 C3 H3A 111.4 . .
C4 C3 H3B 111.4 . .
C2 C3 H3B 111.4 . .
H3A C3 H3B 109.3 . .
O1 C4 C3 105.36(14) . .
O1 C4 H4A 110.7 . .
C3 C4 H4A 110.7 . .
O1 C4 H4B 110.7 . .
C3 C4 H4B 110.7 . .
H4A C4 H4B 108.8 . .
C5 N2 C8 105.82(15) . .
C5 N2 Zn1 125.88(11) . .
C8 N2 Zn1 126.50(12) . .
C5 N2 Na1 73.70(9) . 1_455
C8 N2 Na1 72.06(9) . 1_455
Zn1 N2 Na1 130.94(7) . 1_455
N2 C5 C6 110.58(16) . .
N2 C5 Na1 78.87(10) . 1_455
C6 C5 Na1 71.01(11) . 1_455
N2 C5 H5A 124.7 . .
C6 C5 H5A 124.7 . .
Na1 C5 H5A 117.1 1_455 .
C5 C6 C7 106.31(17) . .
C5 C6 Na1 80.56(12) . 1_455
C7 C6 Na1 73.90(12) . 1_455
C5 C6 H6A 126.8 . .
C7 C6 H6A 126.8 . .
Na1 C6 H6A 111.6 1_455 .
C8 C7 C6 106.61(16) . .
C8 C7 Na1 80.07(12) . 1_455
C6 C7 Na1 76.11(11) . 1_455
C8 C7 H7A 126.7 . .
C6 C7 H7A 126.7 . .
Na1 C7 H7A 110.2 1_455 .
C7 C8 N2 110.67(16) . .
C7 C8 Na1 71.29(11) . 1_455
N2 C8 Na1 80.32(10) . 1_455
C7 C8 H8A 124.7 . .
N2 C8 H8A 124.7 . .
Na1 C8 H8A 115.5 1_455 .
C12 N3 C9 105.75(15) . .
C12 N3 Zn1 128.65(12) . .
C9 N3 Zn1 125.59(13) . .
N3 C9 C10 110.61(17) . .
N3 C9 H9A 124.7 . .
C10 C9 H9A 124.7 . .
C9 C10 C11 106.41(16) . .
C9 C10 H10A 126.8 . .
C11 C10 H10A 126.8 . .
C12 C11 C10 106.53(17) . .
C12 C11 H11A 126.7 . .
C10 C11 H11A 126.7 . .
N3 C12 C11 110.70(17) . .
N3 C12 H12A 124.7 . .
C11 C12 H12A 124.7 . .
C16 N4 C13 106.03(14) . .
C16 N4 Zn1 126.74(12) . .
C13 N4 Zn1 125.66(12) . .
N4 C13 C14 110.57(17) . .
N4 C13 H13A 124.7 . .
C14 C13 H13A 124.7 . .
C13 C14 C15 106.41(15) . .
C13 C14 Na1 94.24(11) . .
C15 C14 Na1 71.53(10) . .
C13 C14 H14A 126.8 . .
C15 C14 H14A 126.8 . .
Na1 C14 H14A 101.7 . .
C16 C15 C14 106.09(16) . .
C16 C15 Na1 92.09(11) . .
C14 C15 Na1 78.56(10) . .
C16 C15 H15A 127.0 . .
C14 C15 H15A 127.0 . .
Na1 C15 H15A 97.7 . .
N4 C16 C15 110.90(16) . .
N4 C16 Na1 90.78(10) . .
C15 C16 Na1 61.21(9) . .
N4 C16 H16A 124.6 . .
C15 C16 H16A 124.6 . .
Na1 C16 H16A 114.4 . .
C36 O9 C33 106.87(13) . .
C36 O9 Na1 124.08(10) . .
C33 O9 Na1 128.26(10) . .
O9 C33 C34 106.90(14) . .
O9 C33 H33A 110.3 . .
C34 C33 H33A 110.3 . .
O9 C33 H33B 110.3 . .
C34 C33 H33B 110.3 . .
H33A C33 H33B 108.6 . .
C33 C34 C35 104.14(15) . .
C33 C34 H34A 110.9 . .
C35 C34 H34A 110.9 . .
C33 C34 H34B 110.9 . .
C35 C34 H34B 110.9 . .
H34A C34 H34B 108.9 . .
C36 C35 C34 103.37(17) . .
C36 C35 H35A 111.1 . .
C34 C35 H35A 111.1 . .
C36 C35 H35B 111.1 . .
C34 C35 H35B 111.1 . .
H35A C35 H35B 109.1 . .
O9 C36 C35 104.88(16) . .
O9 C36 H36A 110.8 . .
C35 C36 H36A 110.8 . .
O9 C36 H36B 110.8 . .
C35 C36 H36B 110.8 . .
H36A C36 H36B 108.8 . .
C37 O10 C40 109.03(14) . .
C37 O10 Na1 119.34(11) . .
C40 O10 Na1 125.68(12) . .
O10 C37 C38 105.89(16) . .
O10 C37 H37A 110.6 . .
C38 C37 H37A 110.6 . .
O10 C37 H37B 110.6 . .
C38 C37 H37B 110.6 . .
H37A C37 H37B 108.7 . .
C37 C38 C39 101.62(17) . .
C37 C38 H38A 111.4 . .
C39 C38 H38A 111.4 . .
C37 C38 H38B 111.4 . .
C39 C38 H38B 111.4 . .
H38A C38 H38B 109.3 . .
C40 C39 C38 102.11(15) . .
C40 C39 H39A 111.3 . .
C38 C39 H39A 111.3 . .
C40 C39 H39B 111.3 . .
C38 C39 H39B 111.3 . .
H39A C39 H39B 109.2 . .
O10 C40 C39 106.10(15) . .
O10 C40 H40A 110.5 . .
C39 C40 H40A 110.5 . .
O10 C40 H40B 110.5 . .
C39 C40 H40B 110.5 . .
H40A C40 H40B 108.7 . .

loop_
_geom_bond_atom_site_label_1
_geom_bond_atom_site_label_2
_geom_bond_distance
_geom_bond_site_symmetry_2
Zn1 N3 1.9506(14) .
Zn1 N4 1.9604(14) .
Zn1 N2 1.9664(14) .
Zn1 O1 2.1376(12) .
Na1 O10 2.2967(15) .
Na1 O9 2.3285(14) .
Na1 C15 2.6908(18) .
Na1 C7 2.709(2) 1_655
Na1 C6 2.737(2) 1_655
Na1 C14 2.7806(18) .
Na1 C8 2.8172(19) 1_655
Na1 C5 2.8554(19) 1_655
Na1 N2 2.9191(15) 1_655
Na1 C16 3.0681(19) .
O1 C1 1.455(2) .
O1 C4 1.457(2) .
C1 C2 1.518(3) .
C1 H1A 0.9900 .
C1 H1B 0.9900 .
C2 C3 1.513(3) .
C2 H2A 0.9900 .
C2 H2B 0.9900 .
C3 C4 1.504(2) .
C3 H3A 0.9900 .
C3 H3B 0.9900 .
C4 H4A 0.9900 .
C4 H4B 0.9900 .
N2 C5 1.370(2) .
N2 C8 1.373(2) .
N2 Na1 2.9191(15) 1_455
C5 C6 1.378(3) .
C5 Na1 2.8554(19) 1_455
C5 H5A 0.9500 .
C6 C7 1.410(3) .
C6 Na1 2.737(2) 1_455
C6 H6A 0.9500 .
C7 C8 1.371(3) .
C7 Na1 2.709(2) 1_455
C7 H7A 0.9500 .
C8 Na1 2.8172(19) 1_455
C8 H8A 0.9500 .
N3 C12 1.363(2) .
N3 C9 1.372(2) .
C9 C10 1.375(3) .
C9 H9A 0.9500 .
C10 C11 1.400(3) .
C10 H10A 0.9500 .
C11 C12 1.378(2) .
C11 H11A 0.9500 .
C12 H12A 0.9500 .
N4 C16 1.366(2) .
N4 C13 1.372(2) .
C13 C14 1.378(2) .
C13 H13A 0.9500 .
C14 C15 1.415(3) .
C14 H14A 0.9500 .
C15 C16 1.380(2) .
C15 H15A 0.9500 .
C16 H16A 0.9500 .
O9 C36 1.436(2) .
O9 C33 1.442(2) .
C33 C34 1.521(3) .
C33 H33A 0.9900 .
C33 H33B 0.9900 .
C34 C35 1.524(3) .
C34 H34A 0.9900 .
C34 H34B 0.9900 .
C35 C36 1.485(3) .
C35 H35A 0.9900 .
C35 H35B 0.9900 .
C36 H36A 0.9900 .
C36 H36B 0.9900 .
O10 C37 1.438(2) .
O10 C40 1.444(2) .
C37 C38 1.504(3) .
C37 H37A 0.9900 .
C37 H37B 0.9900 .
C38 C39 1.519(3) .
C38 H38A 0.9900 .
C38 H38B 0.9900 .
C39 C40 1.512(3) .
C39 H39A 0.9900 .
C39 H39B 0.9900 .
C40 H40A 0.9900 .
C40 H40B 0.9900 .

loop_
_geom_torsion_atom_site_label_1
_geom_torsion_atom_site_label_2
_geom_torsion_atom_site_label_3
_geom_torsion_atom_site_label_4
_geom_torsion
_geom_torsion_site_symmetry_1
_geom_torsion_site_symmetry_4
N3 Zn1 O1 C1 -108.98(12) . .
N4 Zn1 O1 C1 126.20(12) . .
N2 Zn1 O1 C1 10.99(12) . .
N3 Zn1 O1 C4 30.02(12) . .
N4 Zn1 O1 C4 -94.80(12) . .
N2 Zn1 O1 C4 150.00(12) . .
C4 O1 C1 C2 6.1(2) . .
Zn1 O1 C1 C2 148.90(12) . .
O1 C1 C2 C3 -28.4(2) . .
C1 C2 C3 C4 38.90(19) . .
C1 O1 C4 C3 18.9(2) . .
Zn1 O1 C4 C3 -124.70(14) . .
C2 C3 C4 O1 -36.0(2) . .
N3 Zn1 N2 C5 -179.28(14) . .
N4 Zn1 N2 C5 -36.37(16) . .
O1 Zn1 N2 C5 72.94(15) . .
N3 Zn1 N2 C8 18.18(18) . .
N4 Zn1 N2 C8 161.10(15) . .
O1 Zn1 N2 C8 -89.59(16) . .
N3 Zn1 N2 Na1 -79.55(9) . 1_455
N4 Zn1 N2 Na1 63.36(10) . 1_455
O1 Zn1 N2 Na1 172.67(7) . 1_455
C8 N2 C5 C6 -0.7(2) . .
Zn1 N2 C5 C6 -166.21(13) . .
Na1 N2 C5 C6 64.65(14) 1_455 .
C8 N2 C5 Na1 -65.39(12) . 1_455
Zn1 N2 C5 Na1 129.14(12) . 1_455
N2 C5 C6 C7 0.3(2) . .
Na1 C5 C6 C7 70.03(14) 1_455 .
N2 C5 C6 Na1 -69.68(13) . 1_455
C5 C6 C7 C8 0.2(2) . .
Na1 C6 C7 C8 74.98(15) 1_455 .
C5 C6 C7 Na1 -74.79(13) . 1_455
C6 C7 C8 N2 -0.7(2) . .
Na1 C7 C8 N2 71.49(14) 1_455 .
C6 C7 C8 Na1 -72.15(13) . 1_455
C5 N2 C8 C7 0.9(2) . .
Zn1 N2 C8 C7 166.22(13) . .
Na1 N2 C8 C7 -65.66(14) 1_455 .
C5 N2 C8 Na1 66.52(12) . 1_455
Zn1 N2 C8 Na1 -128.12(12) . 1_455
N4 Zn1 N3 C12 -10.96(18) . .
N2 Zn1 N3 C12 129.51(15) . .
O1 Zn1 N3 C12 -126.28(15) . .
N4 Zn1 N3 C9 167.62(13) . .
N2 Zn1 N3 C9 -51.92(16) . .
O1 Zn1 N3 C9 52.30(15) . .
C12 N3 C9 C10 0.1(2) . .
Zn1 N3 C9 C10 -178.70(12) . .
N3 C9 C10 C11 -0.1(2) . .
C9 C10 C11 C12 0.1(2) . .
C9 N3 C12 C11 -0.1(2) . .
Zn1 N3 C12 C11 178.70(13) . .
C10 C11 C12 N3 0.0(2) . .
N3 Zn1 N4 C16 34.09(16) . .
N2 Zn1 N4 C16 -108.26(14) . .
O1 Zn1 N4 C16 148.02(13) . .
N3 Zn1 N4 C13 -162.21(13) . .
N2 Zn1 N4 C13 55.44(15) . .
O1 Zn1 N4 C13 -48.28(14) . .
C16 N4 C13 C14 0.03(18) . .
Zn1 N4 C13 C14 -166.44(11) . .
N4 C13 C14 C15 0.08(19) . .
N4 C13 C14 Na1 -71.90(13) . .
O10 Na1 C14 C13 94.02(13) . .
O9 Na1 C14 C13 -164.39(12) . .
C15 Na1 C14 C13 105.90(15) . .
C7 Na1 C14 C13 -27.75(13) 1_655 .
C6 Na1 C14 C13 -57.80(12) 1_655 .
C8 Na1 C14 C13 -18.81(15) 1_655 .
C5 Na1 C14 C13 -73.58(13) 1_655 .
N2 Na1 C14 C13 -51.99(15) 1_655 .
C16 Na1 C14 C13 67.90(12) . .
O10 Na1 C14 C15 -11.87(12) . .
O9 Na1 C14 C15 89.72(10) . .
C7 Na1 C14 C15 -133.65(11) 1_655 .
C6 Na1 C14 C15 -163.70(10) 1_655 .
C8 Na1 C14 C15 -124.71(11) 1_655 .
C5 Na1 C14 C15 -179.47(10) 1_655 .
N2 Na1 C14 C15 -157.89(10) 1_655 .
C16 Na1 C14 C15 -38.00(10) . .
C13 C14 C15 C16 -0.15(19) . .
Na1 C14 C15 C16 88.87(12) . .
C13 C14 C15 Na1 -89.02(12) . .
O10 Na1 C15 C16 64.34(12) . .
O9 Na1 C15 C16 162.23(12) . .
C7 Na1 C15 C16 -51.22(14) 1_655 .
C6 Na1 C15 C16 -86.18(13) 1_655 .
C14 Na1 C15 C16 -106.00(16) . .
C8 Na1 C15 C16 -23.74(17) 1_655 .
C5 Na1 C15 C16 -105.09(15) 1_655 .
N2 Na1 C15 C16 -37.2(3) 1_655 .
O10 Na1 C15 C14 170.34(10) . .
O9 Na1 C15 C14 -91.77(10) . .
C7 Na1 C15 C14 54.78(12) 1_655 .
C6 Na1 C15 C14 19.82(13) 1_655 .
C8 Na1 C15 C14 82.26(13) 1_655 .
C5 Na1 C15 C14 0.91(17) 1_655 .
N2 Na1 C15 C14 68.8(3) 1_655 .
C16 Na1 C15 C14 106.00(16) . .
C13 N4 C16 C15 -0.13(19) . .
Zn1 N4 C16 C15 166.15(11) . .
C13 N4 C16 Na1 59.19(11) . .
Zn1 N4 C16 Na1 -134.54(10) . .
C14 C15 C16 N4 0.17(19) . .
Na1 C15 C16 N4 78.86(13) . .
C14 C15 C16 Na1 -78.69(12) . .
O10 Na1 C16 N4 130.55(10) . .
O9 Na1 C16 N4 -133.71(10) . .
C15 Na1 C16 N4 -113.55(16) . .
C7 Na1 C16 N4 22.60(11) 1_655 .
C6 Na1 C16 N4 -3.23(12) 1_655 .
C14 Na1 C16 N4 -70.45(11) . .
C8 Na1 C16 N4 49.62(11) 1_655 .
C5 Na1 C16 N4 6.30(15) 1_655 .
N2 Na1 C16 N4 52.84(13) 1_655 .
O10 Na1 C16 C15 -115.90(12) . .
O9 Na1 C16 C15 -20.16(13) . .
C7 Na1 C16 C15 136.15(12) 1_655 .
C6 Na1 C16 C15 110.32(12) 1_655 .
C14 Na1 C16 C15 43.10(12) . .
C8 Na1 C16 C15 163.17(12) 1_655 .
C5 Na1 C16 C15 119.85(13) 1_655 .
N2 Na1 C16 C15 166.39(12) 1_655 .
O10 Na1 O9 C36 -69.81(16) . .
C15 Na1 O9 C36 -166.65(16) . .
C7 Na1 O9 C36 56.10(19) 1_655 .
C6 Na1 O9 C36 66.17(16) 1_655 .
C14 Na1 O9 C36 163.40(16) . .
C8 Na1 O9 C36 18.37(19) 1_655 .
C5 Na1 O9 C36 43.06(16) 1_655 .
N2 Na1 O9 C36 18.09(16) 1_655 .
C16 Na1 O9 C36 -157.73(15) . .
O10 Na1 O9 C33 121.74(16) . .
C15 Na1 O9 C33 24.89(16) . .
C7 Na1 O9 C33 -112.35(16) 1_655 .
C6 Na1 O9 C33 -102.29(16) 1_655 .
C14 Na1 O9 C33 -5.05(16) . .
C8 Na1 O9 C33 -150.08(15) 1_655 .
C5 Na1 O9 C33 -125.40(16) 1_655 .
N2 Na1 O9 C33 -150.36(15) 1_655 .
C16 Na1 O9 C33 33.81(17) . .
C36 O9 C33 C34 -21.3(2) . .
Na1 O9 C33 C34 148.74(14) . .
O9 C33 C34 C35 -1.5(2) . .
C33 C34 C35 C36 22.6(2) . .
C33 O9 C36 C35 36.3(2) . .
Na1 O9 C36 C35 -134.21(15) . .
C34 C35 C36 O9 -36.2(2) . .
O9 Na1 O10 C37 37.45(13) . .
C15 Na1 O10 C37 130.85(13) . .
C7 Na1 O10 C37 -105.29(13) 1_655 .
C6 Na1 O10 C37 -81.29(14) 1_655 .
C14 Na1 O10 C37 136.78(12) . .
C8 Na1 O10 C37 -90.61(13) 1_655 .
C5 Na1 O10 C37 -54.82(13) 1_655 .
N2 Na1 O10 C37 -63.02(12) 1_655 .
C16 Na1 O10 C37 154.85(13) . .
O9 Na1 O10 C40 -172.77(13) . .
C15 Na1 O10 C40 -79.37(14) . .
C7 Na1 O10 C40 44.49(14) 1_655 .
C6 Na1 O10 C40 68.49(15) 1_655 .
C14 Na1 O10 C40 -73.45(15) . .
C8 Na1 O10 C40 59.16(13) 1_655 .
C5 Na1 O10 C40 94.96(14) 1_655 .
N2 Na1 O10 C40 86.76(13) 1_655 .
C16 Na1 O10 C40 -55.37(13) . .
C40 O10 C37 C38 16.8(2) . .
Na1 O10 C37 C38 171.14(12) . .
O10 C37 C38 C39 -34.4(2) . .
C37 C38 C39 C40 38.2(2) . .
C37 O10 C40 C39 8.1(2) . .
Na1 O10 C40 C39 -144.21(14) . .
C38 C39 C40 O10 -29.2(2) . .
